data_1563638
loop_
_publ_author_name
'Zubkov, Vladimir G.'
'Tarakina, Nadezda V.'
'Leonidov, Ivan I.'
'Tyutyunnik, Alexander P.'
'Surat, Ludmila L.'
'Melkozerova, Marina A.'
'Zabolotskaya, Elena V.'
'Kellerman, Dina G.'

_publ_section_title
;
 Synthesis and crystal structure of Ln2M2+Ge4O12, Ln=rare-earth element or
 Y; M=Ca, Mn, Zn
;
_journal_issue 5
_journal_name_full 'Journal of Solid State Chemistry'
_journal_page_first 1186
_journal_page_last 1193
_journal_paper_doi 10.1016/j.jssc.2010.03.027
_journal_volume 183
_journal_year 2010
_chemical_formula_sum 'Ca Ge4 O12 Y2'
_chemical_formula_weight 700.24
_space_group_IT_number 125
_space_group_name_Hall '-P 4a 2b'
_space_group_name_H-M_alt 'P 4/n b m :2'
_symmetry_cell_setting tetragonal
_symmetry_space_group_name_H-M 'P 4/n b m :2'
_cell_angle_alpha 90.0
_cell_angle_beta 90.0
_cell_angle_gamma 90.0
_cell_formula_units_Z 2
_cell_length_a 9.98756(9)
_cell_length_b 9.98756
_cell_length_c 5.06434(6)
_cell_volume 505.175(8)
_computing_structure_refinement GSAS
_diffrn_radiation_polarisn_ratio 0.8
_diffrn_radiation_probe x-ray
_diffrn_radiation_wavelength 1.54056
_exptl_absorpt_correction_T_max 25.83779
_exptl_absorpt_correction_T_min 10.74402
_exptl_absorpt_process_details
;   GSAS Absorption/surface roughness correction: function number 4
 Flat plate transmission absorption correction
Terms =     -1.5321         0.0000    
Correction is refined.
;
_pd_calc_method 'Rietveld Refinement'
_pd_instr_location ' ?'
_pd_meas_2theta_range_inc 0.02
_pd_meas_2theta_range_max 85.08
_pd_meas_2theta_range_min 2.0
_pd_meas_number_of_points 4155
_pd_proc_2theta_range_inc 0.02
_pd_proc_2theta_range_max 85.06242
_pd_proc_2theta_range_min 1.98242
_pd_proc_info_datetime 2010-02-27T13:15:19
_pd_proc_info_excluded_regions ' ?'
_pd_proc_ls_background_function
;   GSAS Background function number 1 with 26 terms.
 Shifted Chebyshev function of 1st kind
      1:    499.931     2:   -599.416     3:    338.324     4:   -117.842    
      5:    15.4799     6:   -2.91578     7:    12.4885     8:   -18.1539    
      9:    13.1585    10:   -7.35565    11:    2.15208    12:   -1.58965    
     13:    15.4182    14:   -9.71734    15:    3.87201    16:   0.792152    
     17:   -3.13867    18:    2.93429    19:    4.29616    20:   -7.62572    
     21:    4.02237    22:    2.07391    23:   -10.2521    24:    15.0391    
     25:   -12.6785    26:    2.88237    
;
_pd_proc_ls_peak_cutoff 0.00200
_pd_proc_ls_profile_function
;
 CW Profile function number 2 with  18 terms
 Profile coefficients for Simpson's rule integration of pseudovoigt function
 C.J. Howard (1982). J. Appl. Cryst.,15,615-620.
 P. Thompson, D.E. Cox & J.B. Hastings (1987). J. Appl. Cryst.,20,79-83.
 #1(GU)   =   36.752 #2(GV)   =  -20.468 #3(GW)   =   15.875
 #4(LX)   =    1.850 #5(LY)   =   11.845 #6(trns) =    0.000
 #7(asym) =   1.0000 #8(shft) =   0.0000 #9(GP)   =    0.000
 #10(stec)=     0.00 #11(ptec)=     0.00 #12(sfec)=     0.00
 #13(L11) =    0.000 #14(L22) =    0.000 #15(L33) =    0.000
 #16(L12) =    0.000 #17(L13) =    0.000 #18(L23) =    0.000
 Peak tails are ignored  where the intensity is below 0.0020 times the peak
   Aniso. broadening axis   0.0   0.0   1.0
;
_pd_proc_ls_prof_R_factor 0.0423
_pd_proc_ls_prof_wR_expected 0.0431
_pd_proc_ls_prof_wR_factor 0.0579
_pd_proc_number_of_points 4155
_pd_spec_mounting ' ?'
_refine_ls_goodness_of_fit_all 1.35
_refine_ls_matrix_type full
_refine_ls_number_parameters 60
_refine_ls_number_restraints 0
_refine_ls_R_Fsqd_factor 0.03506
_refine_ls_shift/su_max 0.01
_refine_ls_shift/su_mean 0.00
_reflns_d_resolution_high 1.141
_reflns_d_resolution_low 7.062
_reflns_limit_h_max 8
_reflns_limit_h_min 0
_reflns_limit_k_max 6
_reflns_limit_k_min 0
_reflns_limit_l_max 4
_reflns_limit_l_min 0
_reflns_number_total 106
_cod_data_source_file Y2CAGe4O12.cif
_cod_data_source_block Y2CA(VO3)4_publ
_cod_depositor_comments
;
The following automatic conversions were performed:

data item '_geom_angle_publ_flag' value 'N' was changed to 'n' in
accordance with the built-in table derived from the CIF Core
dictionary named 'cif_core.dic' version 2.4.5 last updated on
2014-11-21 (194 times).

data item '_geom_bond_publ_flag' value 'N' was changed to 'n' in
accordance with the built-in table derived from the CIF Core
dictionary named 'cif_core.dic' version 2.4.5 last updated on
2014-11-21 (68 times).

Automatic conversion script
Id: cif_fix_values 8369 2020-08-20 11:38:08Z andrius 
;
_cod_original_cell_volume 505.175(12)
_cod_original_sg_symbol_H-M 'P 4/n b m'
_cod_original_formula_sum 'Ca1.00 Ge4 O12 Y2.00'
_cod_database_code 1563638
_gsas_exptl_extinct_corr_t_min 1.00000
_gsas_exptl_extinct_corr_t_max 1.00000

loop_
_symmetry_equiv_pos_site_id
_symmetry_equiv_pos_as_xyz
1 +x,+y,+z
2 -y+1/2,+x,+z
3 -x+1/2,-y+1/2,+z
4 +y,-x+1/2,+z
5 -x,+y+1/2,+z
6 -y,-x,+z
7 +x+1/2,-y,+z
8 +y+1/2,+x+1/2,+z
-1 -x,-y,-z
-2 +y+1/2,-x,-z
-3 +x+1/2,+y+1/2,-z
-4 -y,+x+1/2,-z
-5 +x,-y+1/2,-z
-6 +y,+x,-z
-7 -x+1/2,+y,-z
-8 -y+1/2,-x+1/2,-z

loop_
_atom_site_aniso_label
_atom_site_aniso_U_11
_atom_site_aniso_U_12
_atom_site_aniso_U_13
_atom_site_aniso_U_22
_atom_site_aniso_U_23
_atom_site_aniso_U_33
CA1 0.029(4) -0.0032(11) 0.0034(18) 0.029(4) -0.0034(18) 0.024(4)
Y1 0.029(4) -0.0032(11) 0.0034(18) 0.029(4) -0.0034(18) 0.024(4)
Y2 0.0206(34) 0.0 0.0 0.0206(34) 0.0 0.023(4)
GE1 0.026(4) 0.0 0.0 0.022(4) -0.0034(16) 0.0254(35)
O1 0.022(5) -0.019(5) -0.0009(33) 0.022(5) 0.0009(33) 0.016(6)
O2 0.026(6) 0.0193(23) 0.003(4) 0.021(6) 0.008(4) 0.013(4)

loop_
_atom_site_type_symbol
_atom_site_label
_atom_site_fract_x
_atom_site_fract_y
_atom_site_fract_z
_atom_site_occupancy
_atom_site_thermal_displace_type
_atom_site_U_iso_or_equiv
_atom_site_symmetry_multiplicity
Ca CA1 0.0 0.0 0.5 0.5 Uani 0.0272 4
Y Y1 0.0 0.0 0.5 0.5 Uani 0.0272 4
Y Y2 0.25 0.25 0.5 1.0 Uani 0.02153 2
Ge GE1 0.52071(12) 0.25 0.0 1.0 Uani 0.02449 8
O O1 0.6286(5) 0.3714(5) 0.1491(12) 1.0 Uani 0.01977 8
O O2 0.1740(5) 0.0612(5) 0.2619(8) 1.0 Uani 0.01975 16

loop_
_atom_type_symbol
_atom_type_number_in_cell
_atom_type_scat_dispersion_real
_atom_type_scat_dispersion_imag
_atom_type_scat_Cromer_Mann_a1
_atom_type_scat_Cromer_Mann_a2
_atom_type_scat_Cromer_Mann_a3
_atom_type_scat_Cromer_Mann_a4
_atom_type_scat_Cromer_Mann_b1
_atom_type_scat_Cromer_Mann_b2
_atom_type_scat_Cromer_Mann_b3
_atom_type_scat_Cromer_Mann_b4
_atom_type_scat_Cromer_Mann_c
_atom_type_scat_source
Ca 2.0 0.000 0.000 8.62660 10.4421 7.38730 0.65990 1.58990 85.7484 1.02110 178.437 1.37510 International_Tables_Vol_C
Y 4.0 0.000 0.000 17.7760 1.40290 10.2946 12.8006 5.72629 0.12560 3.26588 104.354 1.91213 International_Tables_Vol_C
Ge 8.0 0.000 0.000 16.0816 2.85090 6.37470 0.25160 3.70680 11.4468 3.68300 54.7625 2.13130 International_Tables_Vol_C
O 24.0 0.000 0.000 3.04850 13.2771 2.28680 5.70110 1.54630 0.32390 0.86700 32.9089 0.25080 International_Tables_Vol_C

loop_
_geom_angle_atom_site_label_1
_geom_angle_atom_site_label_2
_geom_angle_atom_site_label_3
_geom_angle
_geom_angle_site_symmetry_1
_geom_angle_site_symmetry_2
_geom_angle_site_symmetry_3
_geom_angle_publ_flag
Y2 CA1 Y2 180.0 1_555 . 5_545 n
Y2 CA1 O1 90.0002 1_555 . 3_555 n
Y2 CA1 O1 89.9998 1_555 . -3_456 n
Y2 CA1 O2 41.03(12) 1_555 . 1_555 n
Y2 CA1 O2 138.97(12) 1_555 . 6_555 n
Y2 CA1 O2 138.97(12) 1_555 . -1_556 n
Y2 CA1 O2 41.03(12) 1_555 . -6_556 n
Y2 CA1 O1 89.9998 5_545 . 3_555 n
Y2 CA1 O1 90.0002 5_545 . -3_456 n
Y2 CA1 O2 138.97(12) 5_545 . 1_555 n
Y2 CA1 O2 41.03(12) 5_545 . 6_555 n
Y2 CA1 O2 41.03(12) 5_545 . -1_556 n
Y2 CA1 O2 138.97(12) 5_545 . -6_556 n
O1 CA1 O1 180.0 3_555 . -3_456 n
O1 CA1 O2 82.86(15) 3_555 . 1_555 n
O1 CA1 O2 82.86(15) 3_555 . 6_555 n
O1 CA1 O2 97.14(15) 3_555 . -1_556 n
O1 CA1 O2 97.14(15) 3_555 . -6_556 n
O1 CA1 O2 97.14(15) -3_446 . 1_555 n
O1 CA1 O2 97.14(15) -3_446 . 6_555 n
O1 CA1 O2 82.86(15) -3_446 . -1_556 n
O1 CA1 O2 82.86(15) -3_446 . -6_556 n
O2 CA1 O2 97.93(25) 1_555 . 6_555 n
O2 CA1 O2 180.0 1_555 . -1_556 n
O2 CA1 O2 82.07(25) 1_555 . -6_556 n
O2 CA1 O2 82.07(25) 6_555 . -1_556 n
O2 CA1 O2 180.0 6_555 . -6_556 n
O2 CA1 O2 97.93(25) -1_556 . -6_556 n
Y2 Y1 Y2 180.0 1_555 . 5_545 n
Y2 Y1 O1 90.0002 1_555 . 3_555 n
Y2 Y1 O1 89.9998 1_555 . -3_456 n
Y2 Y1 O2 41.03(12) 1_555 . 1_555 n
Y2 Y1 O2 138.97(12) 1_555 . 6_555 n
Y2 Y1 O2 138.97(12) 1_555 . -1_556 n
Y2 Y1 O2 41.03(12) 1_555 . -6_556 n
Y2 Y1 O1 89.9998 5_545 . 3_555 n
Y2 Y1 O1 90.0002 5_545 . -3_456 n
Y2 Y1 O2 138.97(12) 5_545 . 1_555 n
Y2 Y1 O2 41.03(12) 5_545 . 6_555 n
Y2 Y1 O2 41.03(12) 5_545 . -1_556 n
Y2 Y1 O2 138.97(12) 5_545 . -6_556 n
O1 Y1 O1 180.0 3_555 . -3_456 n
O1 Y1 O2 82.86(15) 3_555 . 1_555 n
O1 Y1 O2 82.86(15) 3_555 . 6_555 n
O1 Y1 O2 97.14(15) 3_555 . -1_556 n
O1 Y1 O2 97.14(15) 3_555 . -6_556 n
O1 Y1 O2 97.14(15) -3_446 . 1_555 n
O1 Y1 O2 97.14(15) -3_446 . 6_555 n
O1 Y1 O2 82.86(15) -3_446 . -1_556 n
O1 Y1 O2 82.86(15) -3_446 . -6_556 n
O2 Y1 O2 97.93(25) 1_555 . 6_555 n
O2 Y1 O2 180.0 1_555 . -1_556 n
O2 Y1 O2 82.07(25) 1_555 . -6_556 n
O2 Y1 O2 82.07(25) 6_555 . -1_556 n
O2 Y1 O2 180.0 6_555 . -6_556 n
O2 Y1 O2 97.93(25) -1_556 . -6_556 n
CA1 Y2 CA1 90.0 1_555 . 2_555 n
CA1 Y2 CA1 180.0 1_555 . 3_555 n
CA1 Y2 CA1 90.0 1_555 . 4_555 n
CA1 Y2 Y1 0.0 1_555 . 1_555 n
CA1 Y2 Y1 90.0 1_555 . 2_555 n
CA1 Y2 Y1 180.0 1_555 . 3_555 n
CA1 Y2 Y1 90.0 1_555 . 4_555 n
CA1 Y2 O2 37.69(12) 1_555 . 1_555 n
CA1 Y2 O2 109.69(10) 1_555 . 2_555 n
CA1 Y2 O2 142.31(12) 1_555 . 3_555 n
CA1 Y2 O2 70.31(10) 1_555 . 4_555 n
CA1 Y2 O2 109.69(10) 1_555 . -5_456 n
CA1 Y2 O2 37.69(12) 1_555 . -6_556 n
CA1 Y2 O2 70.31(10) 1_555 . -7_546 n
CA1 Y2 O2 142.31(12) 1_555 . -8_556 n
CA1 Y2 CA1 90.0 2_555 . 3_555 n
CA1 Y2 CA1 180.0 2_555 . 4_555 n
CA1 Y2 Y1 90.0 2_555 . 1_555 n
CA1 Y2 Y1 0.0 2_555 . 2_555 n
CA1 Y2 Y1 90.0 2_555 . 3_555 n
CA1 Y2 Y1 180.0 2_555 . 4_555 n
CA1 Y2 O2 70.31(10) 2_555 . 1_555 n
CA1 Y2 O2 37.69(12) 2_555 . 2_555 n
CA1 Y2 O2 109.69(10) 2_555 . 3_555 n
CA1 Y2 O2 142.31(12) 2_555 . 4_555 n
CA1 Y2 O2 142.31(12) 2_555 . -5_456 n
CA1 Y2 O2 109.69(10) 2_555 . -6_556 n
CA1 Y2 O2 37.69(12) 2_555 . -7_546 n
CA1 Y2 O2 70.31(10) 2_555 . -8_556 n
CA1 Y2 CA1 90.0 3_555 . 4_555 n
CA1 Y2 Y1 180.0 3_555 . 1_555 n
CA1 Y2 Y1 90.0 3_555 . 2_555 n
CA1 Y2 Y1 0.0 3_555 . 3_555 n
CA1 Y2 Y1 90.0 3_555 . 4_555 n
CA1 Y2 O2 142.31(12) 3_555 . 1_555 n
CA1 Y2 O2 70.31(10) 3_555 . 2_555 n
CA1 Y2 O2 37.69(12) 3_555 . 3_555 n
CA1 Y2 O2 109.69(10) 3_555 . 4_555 n
CA1 Y2 O2 70.31(10) 3_555 . -5_456 n
CA1 Y2 O2 142.31(12) 3_555 . -6_556 n
CA1 Y2 O2 109.69(10) 3_555 . -7_546 n
CA1 Y2 O2 37.69(12) 3_555 . -8_556 n
CA1 Y2 Y1 90.0 4_555 . 1_555 n
CA1 Y2 Y1 180.0 4_555 . 2_555 n
CA1 Y2 Y1 90.0 4_555 . 3_555 n
CA1 Y2 Y1 0.0 4_555 . 4_555 n
CA1 Y2 O2 109.69(10) 4_555 . 1_555 n
CA1 Y2 O2 142.31(12) 4_555 . 2_555 n
CA1 Y2 O2 70.31(10) 4_555 . 3_555 n
CA1 Y2 O2 37.69(12) 4_555 . 4_555 n
CA1 Y2 O2 37.69(12) 4_555 . -5_456 n
CA1 Y2 O2 70.31(10) 4_555 . -6_556 n
CA1 Y2 O2 142.31(12) 4_555 . -7_546 n
CA1 Y2 O2 109.69(10) 4_555 . -8_556 n
Y1 Y2 Y1 90.0 1_555 . 2_555 n
Y1 Y2 Y1 180.0 1_555 . 3_555 n
Y1 Y2 Y1 90.0 1_555 . 4_555 n
Y1 Y2 O2 37.69(12) 1_555 . 1_555 n
Y1 Y2 O2 109.69(10) 1_555 . 2_555 n
Y1 Y2 O2 142.31(12) 1_555 . 3_555 n
Y1 Y2 O2 70.31(10) 1_555 . 4_555 n
Y1 Y2 O2 109.69(10) 1_555 . -5_456 n
Y1 Y2 O2 37.69(12) 1_555 . -6_556 n
Y1 Y2 O2 70.31(10) 1_555 . -7_546 n
Y1 Y2 O2 142.31(12) 1_555 . -8_556 n
Y1 Y2 Y1 90.0 2_555 . 3_555 n
Y1 Y2 Y1 180.0 2_555 . 4_555 n
Y1 Y2 O2 70.31(10) 2_555 . 1_555 n
Y1 Y2 O2 37.69(12) 2_555 . 2_555 n
Y1 Y2 O2 109.69(10) 2_555 . 3_555 n
Y1 Y2 O2 142.31(12) 2_555 . 4_555 n
Y1 Y2 O2 142.31(12) 2_555 . -5_456 n
Y1 Y2 O2 109.69(10) 2_555 . -6_556 n
Y1 Y2 O2 37.69(12) 2_555 . -7_546 n
Y1 Y2 O2 70.31(10) 2_555 . -8_556 n
Y1 Y2 Y1 90.0 3_555 . 4_555 n
Y1 Y2 O2 142.31(12) 3_555 . 1_555 n
Y1 Y2 O2 70.31(10) 3_555 . 2_555 n
Y1 Y2 O2 37.69(12) 3_555 . 3_555 n
Y1 Y2 O2 109.69(10) 3_555 . 4_555 n
Y1 Y2 O2 70.31(10) 3_555 . -5_456 n
Y1 Y2 O2 142.31(12) 3_555 . -6_556 n
Y1 Y2 O2 109.69(10) 3_555 . -7_546 n
Y1 Y2 O2 37.69(12) 3_555 . -8_556 n
Y1 Y2 O2 109.69(10) 4_555 . 1_555 n
Y1 Y2 O2 142.31(12) 4_555 . 2_555 n
Y1 Y2 O2 70.31(10) 4_555 . 3_555 n
Y1 Y2 O2 37.69(12) 4_555 . 4_555 n
Y1 Y2 O2 37.69(12) 4_555 . -5_456 n
Y1 Y2 O2 70.31(10) 4_555 . -6_556 n
Y1 Y2 O2 142.31(12) 4_555 . -7_546 n
Y1 Y2 O2 109.69(10) 4_555 . -8_556 n
O2 Y2 O2 74.91(10) 1_555 . 2_555 n
O2 Y2 O2 118.65(22) 1_555 . 3_555 n
O2 Y2 O2 74.91(10) 1_555 . 4_555 n
O2 Y2 O2 142.52(21) 1_555 . -5_456 n
O2 Y2 O2 75.38(23) 1_555 . -6_556 n
O2 Y2 O2 74.16(19) 1_555 . -7_546 n
O2 Y2 O2 140.62(19) 1_555 . -8_556 n
O2 Y2 O2 74.91(10) 2_555 . 3_555 n
O2 Y2 O2 118.65(22) 2_555 . 4_555 n
O2 Y2 O2 140.62(19) 2_555 . -5_456 n
O2 Y2 O2 142.52(21) 2_555 . -6_556 n
O2 Y2 O2 75.38(23) 2_555 . -7_546 n
O2 Y2 O2 74.16(19) 2_555 . -8_556 n
O2 Y2 O2 74.91(10) 3_555 . 4_555 n
O2 Y2 O2 74.16(19) 3_555 . -5_456 n
O2 Y2 O2 140.62(19) 3_555 . -6_556 n
O2 Y2 O2 142.52(21) 3_555 . -7_546 n
O2 Y2 O2 75.38(23) 3_555 . -8_556 n
O2 Y2 O2 75.38(23) 4_555 . -5_456 n
O2 Y2 O2 74.16(19) 4_555 . -6_556 n
O2 Y2 O2 140.62(19) 4_555 . -7_546 n
O2 Y2 O2 142.52(21) 4_555 . -8_556 n
O2 Y2 O2 74.91(10) -5_456 . -6_556 n
O2 Y2 O2 118.65(22) -5_456 . -7_546 n
O2 Y2 O2 74.91(10) -5_456 . -8_556 n
O2 Y2 O2 74.91(10) -6_556 . -7_546 n
O2 Y2 O2 118.65(22) -6_556 . -8_556 n
O2 Y2 O2 74.91(10) -7_546 . -8_556 n
O1 GE1 O1 105.9(5) 1_555 . -4_555 n
O1 GE1 O2 104.96(22) 1_555 . 2_555 n
O1 GE1 O2 108.08(28) 1_555 . -8_555 n
O1 GE1 O2 108.08(28) -4_545 . 2_555 n
O1 GE1 O2 104.96(22) -4_545 . -8_555 n
O2 GE1 O2 123.69(34) 2_555 . -8_555 n
CA1 O1 Y1 0.0 3_555 . 3_555 n
CA1 O1 GE1 109.46(23) 3_555 . 1_555 n
CA1 O1 GE1 109.46(23) 3_555 . 6_665 n
Y1 O1 GE1 109.46(23) 3_555 . 1_555 n
Y1 O1 GE1 109.46(23) 3_555 . 6_665 n
GE1 O1 GE1 129.6(4) 1_555 . 6_665 n
CA1 O2 Y1 0.0 1_555 . 1_555 n
CA1 O2 Y2 101.28(17) 1_555 . 1_555 n
CA1 O2 GE1 129.35(29) 1_555 . 4_555 n
Y1 O2 Y2 101.28(17) 1_555 . 1_555 n
Y1 O2 GE1 129.35(29) 1_555 . 4_555 n
Y2 O2 GE1 128.75(28) 1_555 . 4_555 n

loop_
_geom_bond_atom_site_label_1
_geom_bond_atom_site_label_2
_geom_bond_distance
_geom_bond_site_symmetry_1
_geom_bond_site_symmetry_2
_geom_bond_publ_flag
CA1 Y2 3.531140(30) . 1_555 n
CA1 Y2 3.531140(30) . 5_545 n
CA1 GE1 3.56218(8) . 3_555 n
CA1 GE1 3.56218(8) . 3_556 n
CA1 GE1 3.56218(8) . 4_555 n
CA1 GE1 3.56218(8) . 4_556 n
CA1 GE1 3.56218(8) . 7_455 n
CA1 GE1 3.56218(8) . 7_456 n
CA1 GE1 3.56218(8) . 8_445 n
CA1 GE1 3.56218(8) . 8_446 n
CA1 O1 2.541(7) . 3_555 n
CA1 O1 2.541(7) . -3_446 n
CA1 O2 2.201(5) . 1_555 n
CA1 O2 2.201(5) . 6_555 n
CA1 O2 2.201(5) . -1_556 n
CA1 O2 2.201(5) . -6_556 n
Y1 Y2 3.531140(30) . 1_555 n
Y1 Y2 3.531140(30) . 5_545 n
Y1 GE1 3.56218(8) . 3_555 n
Y1 GE1 3.56218(8) . 3_556 n
Y1 GE1 3.56218(8) . 4_555 n
Y1 GE1 3.56218(8) . 4_556 n
Y1 GE1 3.56218(8) . 7_455 n
Y1 GE1 3.56218(8) . 7_456 n
Y1 GE1 3.56218(8) . 8_445 n
Y1 GE1 3.56218(8) . 8_446 n
Y1 O1 2.541(7) . 3_555 n
Y1 O1 2.541(7) . -3_446 n
Y1 O2 2.201(5) . 1_555 n
Y1 O2 2.201(5) . 6_555 n
Y1 O2 2.201(5) . -1_556 n
Y1 O2 2.201(5) . -6_556 n
Y2 CA1 3.531140(30) . 1_555 n
Y2 CA1 3.531140(30) . 2_555 n
Y2 CA1 3.531140(30) . 3_555 n
Y2 CA1 3.531140(30) . 4_555 n
Y2 Y1 3.531140(30) . 1_555 n
Y2 Y1 3.531140(30) . 2_555 n
Y2 Y1 3.531140(30) . 3_555 n
Y2 Y1 3.531140(30) . 4_555 n
Y2 O2 2.364(5) . 1_555 n
Y2 O2 2.364(5) . 2_555 n
Y2 O2 2.364(5) . 3_555 n
Y2 O2 2.364(5) . 4_555 n
Y2 O2 2.364(5) . -5_556 n
Y2 O2 2.364(5) . -6_556 n
Y2 O2 2.364(5) . -7_556 n
Y2 O2 2.364(5) . -8_556 n
GE1 CA1 3.56218(8) . 2_554 n
GE1 CA1 3.56218(8) . 2_555 n
GE1 CA1 3.56218(8) . 3_554 n
GE1 CA1 3.56218(8) . 3_555 n
GE1 Y1 3.56218(8) . 2_554 n
GE1 Y1 3.56218(8) . 2_555 n
GE1 Y1 3.56218(8) . 3_554 n
GE1 Y1 3.56218(8) . 3_555 n
GE1 O1 1.7893(26) . 1_555 n
GE1 O1 1.7893(26) . -4_645 n
GE1 O2 1.733(4) . 2_555 n
GE1 O2 1.733(4) . -8_555 n
O1 CA1 2.541(7) . 3_555 n
O1 Y1 2.541(7) . 3_555 n
O1 GE1 1.7893(26) . 1_555 n
O1 GE1 1.7893(26) . 6_665 n
O2 CA1 2.201(5) . 1_555 n
O2 Y1 2.201(5) . 1_555 n
O2 Y2 2.364(5) . 1_555 n
O2 GE1 1.733(4) . 4_555 n
